data_7122955
loop_
_publ_author_name
'Jia, Jia-Ge'
'Feng, Jian-Shen'
'Huang, Xin-Da'
'Bao, Song-Song'
'Zheng, Li-Min'

_publ_section_title
;
 Homochiral Iron(II)-based metal-organic nanotubes: metamagnetism and
 selective nitric oxide adsorption in confined channel
;
_journal_name_full 'Chemical Communications'
_journal_paper_doi 10.1039/C9CC00506D
_journal_year 2019
_chemical_absolute_configuration rm
_chemical_formula_moiety 'C9 H16 Fe N O5 P'
_chemical_formula_sum 'C9 H16 Fe N O5 P'
_chemical_formula_weight 305.05
_chemical_name_systematic
;
 ?
;
_space_group_crystal_system hexagonal
_space_group_IT_number 173
_space_group_name_Hall 'P 6c'
_space_group_name_H-M_alt 'P 63'
_symmetry_space_group_name_Hall 'P 6c'
_symmetry_space_group_name_H-M 'P 63'
_atom_sites_solution_hydrogens mixed
_audit_creation_method SHELXL-2013
_audit_update_record
;
2018-10-24 deposited with the CCDC.
2019-01-31 downloaded from the CCDC.
;
_cell_angle_alpha 90
_cell_angle_beta 90
_cell_angle_gamma 120
_cell_formula_units_Z 6
_cell_length_a 18.4179(4)
_cell_length_b 18.4179(4)
_cell_length_c 6.1607(3)
_cell_measurement_reflns_used 9202
_cell_measurement_temperature 296(2)
_cell_measurement_theta_max 28.185
_cell_measurement_theta_min 2.216
_cell_volume 1809.84(10)
_computing_cell_refinement SMART
_computing_data_collection 'SMART (Bruker, 2000)'
_computing_data_reduction 'SAINT (Bruker, 2000)'
_computing_molecular_graphics SHELXTL
_computing_publication_material SHELXTL
_computing_structure_refinement 'SHELXL-2013 (Sheldrick, 2013)'
_computing_structure_solution 'SHELXTL (Bruker, 2000)'
_diffrn_ambient_temperature 296(2)
_diffrn_measured_fraction_theta_full 0.999
_diffrn_measured_fraction_theta_max 0.999
_diffrn_measurement_device_type 'Bruker APEX II'
_diffrn_radiation_type MoK\a
_diffrn_radiation_wavelength 0.71073
_diffrn_reflns_av_R_equivalents 0.0164
_diffrn_reflns_av_unetI/netI 0.0192
_diffrn_reflns_Laue_measured_fraction_full 0.999
_diffrn_reflns_Laue_measured_fraction_max 0.999
_diffrn_reflns_limit_h_max 24
_diffrn_reflns_limit_h_min -23
_diffrn_reflns_limit_k_max 19
_diffrn_reflns_limit_k_min -24
_diffrn_reflns_limit_l_max 8
_diffrn_reflns_limit_l_min -8
_diffrn_reflns_number 12979
_diffrn_reflns_point_group_measured_fraction_full 0.995
_diffrn_reflns_point_group_measured_fraction_max 0.992
_diffrn_reflns_theta_full 25.242
_diffrn_reflns_theta_max 28.186
_diffrn_reflns_theta_min 1.277
_exptl_absorpt_coefficient_mu 1.391
_exptl_absorpt_correction_T_max 0.768
_exptl_absorpt_correction_T_min 0.723
_exptl_absorpt_correction_type multi-scan
_exptl_absorpt_process_details '(SADABS; Bruker, 2000)'
_exptl_crystal_colour Colourless
_exptl_crystal_density_diffrn 1.679
_exptl_crystal_description Prism
_exptl_crystal_F_000 948
_exptl_crystal_size_max 1.000
_exptl_crystal_size_mid 0.200
_exptl_crystal_size_min 0.200
_refine_diff_density_max 0.292
_refine_diff_density_min -0.167
_refine_diff_density_rms 0.041
_refine_ls_abs_structure_details
;
 Flack x determined using 1265 quotients [(I+)-(I-)]/[(I+)+(I-)]
 (Parsons and Flack (2004), Acta Cryst. A60, s61).
;
_refine_ls_abs_structure_Flack 0.036(5)
_refine_ls_extinction_method none
_refine_ls_goodness_of_fit_ref 1.001
_refine_ls_hydrogen_treatment constr
_refine_ls_matrix_type full
_refine_ls_number_parameters 155
_refine_ls_number_reflns 2953
_refine_ls_number_restraints 1
_refine_ls_restrained_S_all 1.001
_refine_ls_R_factor_all 0.0173
_refine_ls_R_factor_gt 0.0168
_refine_ls_shift/su_max 0.001
_refine_ls_shift/su_mean 0.000
_refine_ls_structure_factor_coef Fsqd
_refine_ls_weighting_details 'w=1/[\s^2^(Fo^2^)+(0.0220P)^2^+0.3425P] where P=(Fo^2^+2Fc^2^)/3'
_refine_ls_weighting_scheme calc
_refine_ls_wR_factor_gt 0.0428
_refine_ls_wR_factor_ref 0.0430
_reflns_Friedel_coverage 0.819
_reflns_Friedel_fraction_full 0.991
_reflns_Friedel_fraction_max 0.984
_reflns_number_gt 2886
_reflns_number_total 2953
_reflns_threshold_expression 'I > 2\s(I)'
_cod_data_source_file c9cc00506d2.cif
_cod_data_source_block 2_CCDC1
_cod_original_cell_volume 1809.84(12)
_cod_database_code 7122955
_shelx_space_group_comment
;
The symmetry employed for this shelxl refinement is uniquely defined
by the following loop, which should always be used as a source of
symmetry information in preference to the above space-group names.
They are only intended as comments.
;
_shelx_estimated_absorpt_t_min 0.337
_shelx_estimated_absorpt_t_max 0.768
_shelxl_version_number 2013-4

loop_
_space_group_symop_operation_xyz
'x, y, z'
'-y, x-y, z'
'-x+y, -x, z'
'-x, -y, z+1/2'
'y, -x+y, z+1/2'
'x-y, x, z+1/2'

loop_
_atom_site_label
_atom_site_type_symbol
_atom_site_fract_x
_atom_site_fract_y
_atom_site_fract_z
_atom_site_U_iso_or_equiv
_atom_site_adp_type
_atom_site_occupancy
_atom_site_site_symmetry_order
_atom_site_calc_flag
_atom_site_refinement_flags_posn
_atom_site_refinement_flags_adp
Fe1 Fe 0.75817(2) 0.83011(2) -0.09813(5) 0.01767(7) Uani 1 1 d . .
P1 P 0.75595(3) 0.77738(3) 0.38394(9) 0.01703(9) Uani 1 1 d . .
C1 C 0.65956(12) 0.70160(12) 0.2481(3) 0.0219(4) Uani 1 1 d . .
H1A H 0.6680 0.6581 0.1771 0.026 Uiso 1 1 calc R U
H1B H 0.6141 0.6737 0.3563 0.026 Uiso 1 1 calc R U
C2 C 0.56158(13) 0.68574(13) -0.0504(3) 0.0267(4) Uani 1 1 d . .
H2 H 0.5806 0.6570 -0.1547 0.032 Uiso 1 1 calc R U
C3 C 0.53421(17) 0.73816(18) -0.1825(5) 0.0440(6) Uani 1 1 d . .
H3A H 0.5127 0.7649 -0.0845 0.066 Uiso 1 1 calc R U
H3B H 0.4901 0.7018 -0.2846 0.066 Uiso 1 1 calc R U
H3C H 0.5823 0.7814 -0.2633 0.066 Uiso 1 1 calc R U
C4 C 0.48908(12) 0.61825(14) 0.0803(4) 0.0276(4) Uani 1 1 d . .
C5 C 0.45862(16) 0.63839(16) 0.2632(5) 0.0441(6) Uani 1 1 d . .
H5 H 0.4827 0.6954 0.3061 0.053 Uiso 1 1 calc R U
C6 C 0.39386(14) 0.57668(16) 0.3834(6) 0.0507(7) Uani 1 1 d . .
H6 H 0.3743 0.5918 0.5087 0.061 Uiso 1 1 calc R U
C7 C 0.35753(16) 0.49433(17) 0.3249(5) 0.0457(7) Uani 1 1 d . .
H7 H 0.3134 0.4522 0.4093 0.055 Uiso 1 1 calc R U
C8 C 0.38560(17) 0.47343(16) 0.1426(5) 0.0456(7) Uani 1 1 d . .
H8 H 0.3598 0.4164 0.0987 0.055 Uiso 1 1 calc R U
C9 C 0.45150(16) 0.53475(15) 0.0209(5) 0.0394(6) Uani 1 1 d . .
H9 H 0.4708 0.5191 -0.1039 0.047 Uiso 1 1 calc R U
N1 N 0.63529(10) 0.74423(10) 0.0832(3) 0.0210(3) Uani 1 1 d . .
H1C H 0.6193 0.7814 0.1633 0.025 Uiso 1 1 calc R U
O1 O 0.72930(10) 0.81044(10) 0.5789(2) 0.0250(3) Uani 1 1 d . .
O2 O 0.80255(8) 0.73239(8) 0.4515(2) 0.0214(3) Uani 1 1 d . .
O3 O 0.80413(9) 0.84639(8) 0.2168(2) 0.0214(3) Uani 1 1 d . .
O1W O 0.77453(8) 0.71707(7) -0.1159(3) 0.0240(3) Uani 1 1 d . .
H1WA H 0.8156 0.7244 -0.0390 0.036 Uiso 1 1 d R U
H1WB H 0.7867 0.7198 -0.2470 0.036 Uiso 1 1 d R U
O2W O 0.89076(10) 0.90733(10) -0.1890(3) 0.0381(4) Uani 1 1 d . .
H2WA H 0.9083 0.9527 -0.2580 0.057 Uiso 1 1 d R U
H2WB H 0.9131 0.8799 -0.2363 0.057 Uiso 1 1 d R U

loop_
_atom_site_aniso_label
_atom_site_aniso_U_11
_atom_site_aniso_U_22
_atom_site_aniso_U_33
_atom_site_aniso_U_23
_atom_site_aniso_U_13
_atom_site_aniso_U_12
Fe1 0.02186(12) 0.02012(11) 0.01159(12) 0.00036(13) -0.00014(13) 0.01091(9)
P1 0.01968(18) 0.02180(19) 0.01111(19) -0.0003(2) -0.0012(2) 0.01149(16)
C1 0.0208(9) 0.0236(9) 0.0182(9) 0.0029(7) -0.0011(7) 0.0088(7)
C2 0.0223(9) 0.0316(10) 0.0215(11) -0.0046(7) -0.0050(7) 0.0100(8)
C3 0.0363(13) 0.0546(15) 0.0361(13) 0.0062(11) -0.0126(10) 0.0190(12)
C4 0.0209(9) 0.0296(10) 0.0299(11) -0.0037(9) -0.0056(8) 0.0107(8)
C5 0.0335(12) 0.0337(12) 0.0515(17) -0.0132(12) 0.0089(12) 0.0066(10)
C6 0.0370(12) 0.0500(13) 0.0493(16) -0.0114(17) 0.0140(15) 0.0098(10)
C7 0.0298(11) 0.0394(13) 0.0565(18) 0.0072(11) 0.0043(11) 0.0087(10)
C8 0.0392(13) 0.0275(11) 0.0634(19) -0.0023(12) -0.0005(13) 0.0115(10)
C9 0.0365(12) 0.0346(12) 0.0442(15) -0.0093(11) -0.0003(11) 0.0156(10)
N1 0.0208(7) 0.0234(8) 0.0180(8) -0.0013(6) -0.0036(6) 0.0105(6)
O1 0.0346(8) 0.0367(8) 0.0132(7) -0.0011(6) 0.0000(6) 0.0248(7)
O2 0.0222(6) 0.0279(6) 0.0175(7) 0.0025(5) 0.0003(5) 0.0150(5)
O3 0.0248(7) 0.0219(6) 0.0147(7) 0.0013(5) -0.0020(5) 0.0096(5)
O1W 0.0257(6) 0.0308(6) 0.0168(6) 0.0018(7) 0.0007(7) 0.0152(5)
O2W 0.0309(8) 0.0273(8) 0.0518(11) 0.0007(7) 0.0118(7) 0.0113(7)

loop_
_atom_type_symbol
_atom_type_description
_atom_type_scat_dispersion_real
_atom_type_scat_dispersion_imag
_atom_type_scat_source
C C 0.0033 0.0016 'International Tables Vol C Tables 4.2.6.8 and 6.1.1.4'
H H 0.0000 0.0000 'International Tables Vol C Tables 4.2.6.8 and 6.1.1.4'
N N 0.0061 0.0033 'International Tables Vol C Tables 4.2.6.8 and 6.1.1.4'
O O 0.0106 0.0060 'International Tables Vol C Tables 4.2.6.8 and 6.1.1.4'
P P 0.1023 0.0942 'International Tables Vol C Tables 4.2.6.8 and 6.1.1.4'
Fe Fe 0.3463 0.8444 'International Tables Vol C Tables 4.2.6.8 and 6.1.1.4'

loop_
_geom_angle_atom_site_label_1
_geom_angle_atom_site_label_2
_geom_angle_atom_site_label_3
_geom_angle
_geom_angle_site_symmetry_1
_geom_angle_site_symmetry_3
O1 Fe1 O3 170.20(6) 1_554 .
O1 Fe1 O2 98.15(5) 1_554 5_564
O3 Fe1 O2 89.53(5) . 5_564
O1 Fe1 O2W 88.46(7) 1_554 .
O3 Fe1 O2W 84.47(7) . .
O2 Fe1 O2W 97.63(6) 5_564 .
O1 Fe1 O1W 86.10(6) 1_554 .
O3 Fe1 O1W 86.88(6) . .
O2 Fe1 O1W 172.92(6) 5_564 .
O2W Fe1 O1W 88.10(5) . .
O1 Fe1 N1 105.75(6) 1_554 .
O3 Fe1 N1 80.54(6) . .
O2 Fe1 N1 87.51(6) 5_564 .
O2W Fe1 N1 164.12(7) . .
O1W Fe1 N1 85.88(5) . .
O2 P1 O3 112.76(8) . .
O2 P1 O1 112.46(8) . .
O3 P1 O1 111.43(8) . .
O2 P1 C1 107.93(8) . .
O3 P1 C1 105.41(9) . .
O1 P1 C1 106.32(9) . .
N1 C1 P1 110.19(13) . .
N1 C1 H1A 109.6 . .
P1 C1 H1A 109.6 . .
N1 C1 H1B 109.6 . .
P1 C1 H1B 109.6 . .
H1A C1 H1B 108.1 . .
N1 C2 C4 114.13(17) . .
N1 C2 C3 107.86(18) . .
C4 C2 C3 111.47(19) . .
N1 C2 H2 107.7 . .
C4 C2 H2 107.7 . .
C3 C2 H2 107.7 . .
C2 C3 H3A 109.5 . .
C2 C3 H3B 109.5 . .
H3A C3 H3B 109.5 . .
C2 C3 H3C 109.5 . .
H3A C3 H3C 109.5 . .
H3B C3 H3C 109.5 . .
C9 C4 C5 117.8(2) . .
C9 C4 C2 121.0(2) . .
C5 C4 C2 121.2(2) . .
C6 C5 C4 120.9(2) . .
C6 C5 H5 119.6 . .
C4 C5 H5 119.6 . .
C7 C6 C5 121.0(3) . .
C7 C6 H6 119.5 . .
C5 C6 H6 119.5 . .
C6 C7 C8 119.0(3) . .
C6 C7 H7 120.5 . .
C8 C7 H7 120.5 . .
C7 C8 C9 120.8(2) . .
C7 C8 H8 119.6 . .
C9 C8 H8 119.6 . .
C4 C9 C8 120.5(2) . .
C4 C9 H9 119.7 . .
C8 C9 H9 119.7 . .
C1 N1 C2 113.74(15) . .
C1 N1 Fe1 104.09(11) . .
C2 N1 Fe1 117.18(13) . .
C1 N1 H1C 107.1 . .
C2 N1 H1C 107.1 . .
Fe1 N1 H1C 107.1 . .
P1 O1 Fe1 136.54(9) . 1_556
P1 O2 Fe1 133.09(8) . 6_655
P1 O3 Fe1 118.94(8) . .
Fe1 O1W H1WA 110.4 . .
Fe1 O1W H1WB 98.5 . .
H1WA O1W H1WB 110.0 . .
Fe1 O2W H2WA 121.3 . .
Fe1 O2W H2WB 114.6 . .
H2WA O2W H2WB 111.0 . .

loop_
_geom_bond_atom_site_label_1
_geom_bond_atom_site_label_2
_geom_bond_distance
_geom_bond_site_symmetry_2
Fe1 O1 2.0447(15) 1_554
Fe1 O3 2.0777(14) .
Fe1 O2 2.1367(13) 5_564
Fe1 O2W 2.1969(16) .
Fe1 O1W 2.2504(12) .
Fe1 N1 2.3004(17) .
P1 O2 1.5191(13) .
P1 O3 1.5283(15) .
P1 O1 1.5338(15) .
P1 C1 1.823(2) .
C1 N1 1.483(3) .
C1 H1A 0.9900 .
C1 H1B 0.9900 .
C2 N1 1.489(2) .
C2 C4 1.522(3) .
C2 C3 1.528(3) .
C2 H2 1.0000 .
C3 H3A 0.9800 .
C3 H3B 0.9800 .
C3 H3C 0.9800 .
C4 C9 1.383(3) .
C4 C5 1.389(3) .
C5 C6 1.381(4) .
C5 H5 0.9500 .
C6 C7 1.365(4) .
C6 H6 0.9500 .
C7 C8 1.370(4) .
C7 H7 0.9500 .
C8 C9 1.393(4) .
C8 H8 0.9500 .
C9 H9 0.9500 .
N1 H1C 1.0000 .
O1 Fe1 2.0447(15) 1_556
O2 Fe1 2.1368(13) 6_655
O1W H1WA 0.8439 .
O1W H1WB 0.8334 .
O2W H2WA 0.8450 .
O2W H2WB 0.8474 .

loop_
_geom_torsion_atom_site_label_1
_geom_torsion_atom_site_label_2
_geom_torsion_atom_site_label_3
_geom_torsion_atom_site_label_4
_geom_torsion
_geom_torsion_site_symmetry_4
O2 P1 C1 N1 -149.87(13) .
O3 P1 C1 N1 -29.15(15) .
O1 P1 C1 N1 89.25(15) .
N1 C2 C4 C9 -130.5(2) .
C3 C2 C4 C9 107.0(3) .
N1 C2 C4 C5 49.3(3) .
C3 C2 C4 C5 -73.2(3) .
C9 C4 C5 C6 1.1(4) .
C2 C4 C5 C6 -178.8(3) .
C4 C5 C6 C7 -0.6(5) .
C5 C6 C7 C8 -0.7(5) .
C6 C7 C8 C9 1.5(4) .
C5 C4 C9 C8 -0.3(4) .
C2 C4 C9 C8 179.5(2) .
C7 C8 C9 C4 -0.9(4) .
P1 C1 N1 C2 174.50(14) .
P1 C1 N1 Fe1 45.84(14) .
C4 C2 N1 C1 45.5(2) .
C3 C2 N1 C1 169.92(19) .
C4 C2 N1 Fe1 167.12(14) .
C3 C2 N1 Fe1 -68.4(2) .
O2 P1 O1 Fe1 14.58(17) 1_556
O3 P1 O1 Fe1 -113.15(14) 1_556
C1 P1 O1 Fe1 132.49(14) 1_556
O3 P1 O2 Fe1 11.75(14) 6_655
O1 P1 O2 Fe1 -115.28(11) 6_655
C1 P1 O2 Fe1 127.75(11) 6_655
O2 P1 O3 Fe1 111.11(9) .
O1 P1 O3 Fe1 -121.32(9) .
C1 P1 O3 Fe1 -6.40(11) .
